data_7701383
loop_
_publ_author_name
'Mo, Kai-Qiang'
'Zhu, Zhonghong'
'Wang, Hai-Ling'
'Ma, Xiong-Feng'
'Peng, Jin-Mei'
'Zou, Hua-Hong'
'Bai, Juan'
'Liang, Fu-Pei'

_publ_section_title
;
 Substituents Lead to Differences in the Formation of Two Different
 Butterfly-shaped Ni&#x2161;2Dy&#x2162;2 Clusters: Structures and
 Multistep Assembly Mechanisms
;
_journal_name_full 'Dalton Transactions'
_journal_paper_doi 10.1039/C9DT03795K
_journal_year 2019
_chemical_formula_moiety 'C42 H54 Dy2 N8 Ni2 O22, 0.67(O3)'
_chemical_formula_sum 'C42 H54 Dy2 N8 Ni2 O24'
_chemical_formula_weight 1497.35
_space_group_crystal_system monoclinic
_space_group_IT_number 15
_space_group_name_Hall '-C 2yc'
_space_group_name_H-M_alt 'C 1 2/c 1'
_symmetry_space_group_name_Hall '-C 2yc'
_symmetry_space_group_name_H-M 'C 1 2/c 1'
_atom_sites_solution_hydrogens geom
_atom_sites_solution_primary iterative
_atom_sites_solution_secondary difmap
_audit_creation_date 2019-07-26
_audit_creation_method
;
Olex2 1.2
(compiled 2018.05.29 svn.r3508 for OlexSys, GUI svn.r5506)
;
_audit_update_record
;
2019-08-15 deposited with the CCDC.    2019-10-16 downloaded from the CCDC.
;
_cell_angle_alpha 90.00
_cell_angle_beta 106.25(3)
_cell_angle_gamma 90.00
_cell_formula_units_Z 4
_cell_length_a 27.760(6)
_cell_length_b 13.880(3)
_cell_length_c 16.570(3)
_cell_measurement_temperature 293(2)
_cell_volume 6130(2)
_computing_molecular_graphics 'Olex2 (Dolomanov et al., 2009)'
_computing_publication_material 'Olex2 (Dolomanov et al., 2009)'
_computing_structure_refinement 'XL (Sheldrick, 2008)'
_computing_structure_solution 'olex2.solve (Bourhis et al., 2015)'
_diffrn_ambient_temperature 293(2)
_diffrn_measured_fraction_theta_full 0.900
_diffrn_measured_fraction_theta_max 0.900
_diffrn_measurement_device_type 'Bruker APEX-II CCD'
_diffrn_measurement_method '\f and \w scans'
_diffrn_radiation_monochromator graphite
_diffrn_radiation_type MoK\a
_diffrn_radiation_wavelength 0.71073
_diffrn_reflns_av_R_equivalents 0.0000
_diffrn_reflns_av_unetI/netI 0.0243
_diffrn_reflns_limit_h_max 32
_diffrn_reflns_limit_h_min 0
_diffrn_reflns_limit_k_max 16
_diffrn_reflns_limit_k_min 0
_diffrn_reflns_limit_l_max 16
_diffrn_reflns_limit_l_min -18
_diffrn_reflns_number 4869
_diffrn_reflns_theta_full 25.00
_diffrn_reflns_theta_max 25.00
_diffrn_reflns_theta_min 1.65
_diffrn_source 'fine-focus sealed tube'
_diffrn_standards_number 0
_exptl_absorpt_coefficient_mu 3.093
_exptl_absorpt_correction_type none
_exptl_crystal_density_diffrn 1.623
_exptl_crystal_density_method 'not measured'
_exptl_crystal_F_000 2968
_refine_diff_density_max 2.141
_refine_diff_density_min -2.282
_refine_diff_density_rms 0.295
_refine_ls_extinction_method none
_refine_ls_goodness_of_fit_ref 1.056
_refine_ls_hydrogen_treatment constr
_refine_ls_matrix_type full
_refine_ls_number_parameters 376
_refine_ls_number_reflns 4869
_refine_ls_number_restraints 384
_refine_ls_restrained_S_all 1.031
_refine_ls_R_factor_all 0.0692
_refine_ls_R_factor_gt 0.0681
_refine_ls_shift/su_max 0.001
_refine_ls_shift/su_mean 0.000
_refine_ls_structure_factor_coef Fsqd
_refine_ls_weighting_details 'calc w=1/[\s^2^(Fo^2^)+(0.1521P)^2^+47.8046P] where P=(Fo^2^+2Fc^2^)/3'
_refine_ls_weighting_scheme calc
_refine_ls_wR_factor_gt 0.1910
_refine_ls_wR_factor_ref 0.1946
_reflns_number_gt 4847
_reflns_number_total 4869
_reflns_threshold_expression >2sigma(I)
_cod_data_source_file c9dt03795k2.cif
_cod_data_source_block tt
_cod_database_code 7701383
_olex2_refinement_description
;
1. Fixed Uiso
 At 1.2 times of:
  All C(H) groups, All C(H,H) groups
 At 1.5 times of:
  All C(H,H,H) groups
2. Uiso/Uaniso restraints and constraints
C12 \\sim C18 \\sim C7 \\sim C9 \\sim C8 \\sim C14 \\sim C3 \\sim C17 \\sim C13
\\sim C19 \\sim C10 \\sim C15 \\sim C16 \\sim C1 \\sim C11 \\sim C5 \\sim C20
\\sim C21 \\sim C6 \\sim C2 \\sim C4: within 3.8A with sigma of 0.02 and sigma
for terminal atoms of 0.01
Uanis(O4) \\sim Ueq, Uanis(O1) \\sim Ueq, Uanis(O9) \\sim Ueq, Uanis(O2) \\sim
Ueq, Uanis(O7) \\sim Ueq, Uanis(O6) \\sim Ueq, Uanis(O10) \\sim Ueq, Uanis(O5)
\\sim Ueq, Uanis(O8) \\sim Ueq, Uanis(O11) \\sim Ueq, Uanis(O3) \\sim Ueq,
Uanis(O13) \\sim Ueq, Uanis(O14) \\sim Ueq, Uanis(O12) \\sim Ueq: with sigma of
0.02 and sigma for terminal atoms of 0.01
3. Others
 Fixed Sof: O13(0.33333) O14(0.33333) O12(0.33333)
4.a Secondary CH2 refined with riding coordinates:
 C12(H12A,H12B), C2(H2A,H2B)
4.b Aromatic/amide H refined with riding coordinates:
 C9(H9), C14(H14), C19(H19), C15(H15), C16(H16), C5(H5), C6(H6), C4(H4)
4.c Idealised Me refined as rotating group:
 C10(H10A,H10B,H10C), C1(H1A,H1B,H1C), C11(H11A,H11B,H11C), C20(H20A,H20B,
 H20C), C21(H21A,H21B,H21C)
;
_olex2_submission_special_instructions 'No special instructions were received'

loop_
_space_group_symop_id
_space_group_symop_operation_xyz
1 'x, y, z'
2 '-x, y, -z+1/2'
3 'x+1/2, y+1/2, z'
4 '-x+1/2, y+1/2, -z+1/2'
5 '-x, -y, -z'
6 'x, -y, z-1/2'
7 '-x+1/2, -y+1/2, -z'
8 'x+1/2, -y+1/2, z-1/2'

loop_
_atom_site_label
_atom_site_type_symbol
_atom_site_fract_x
_atom_site_fract_y
_atom_site_fract_z
_atom_site_U_iso_or_equiv
_atom_site_adp_type
_atom_site_occupancy
_atom_site_calc_flag
_atom_site_site_symmetry_order
_atom_site_refinement_flags_posn
_atom_site_refinement_flags_adp
_atom_site_refinement_flags_occupancy
Dy1 Dy 0.402415(7) 0.756367(15) 0.105949(14) 0.02018(9) Uani 1 d 1 . . .
Ni2 Ni 0.5000 0.88481(6) 0.2500 0.01929(18) Uani 1 d 2 S T P
Ni1 Ni 0.5000 0.65043(6) 0.2500 0.01952(18) Uani 1 d 2 S T P
O4 O 0.57650(10) 0.8857(2) 0.3060(2) 0.0223(7) Uani 1 d 1 . U .
O1 O 0.33562(13) 0.7379(2) 0.1810(3) 0.0269(9) Uani 1 d 1 . U .
O9 O 0.42080(12) 0.8149(2) -0.0218(2) 0.0288(8) Uani 1 d 1 . U .
O2 O 0.57502(10) 0.6639(2) 0.2776(2) 0.0224(7) Uani 1 d 1 . U .
O7 O 0.35751(11) 0.5957(3) 0.0742(2) 0.0293(8) Uani 1 d 1 . U .
O6 O 0.32649(12) 0.7136(3) -0.0084(2) 0.0301(8) Uani 1 d 1 . U .
O10 O 0.43387(11) 0.6626(2) 0.0037(2) 0.0273(8) Uani 1 d 1 . U .
O5 O 0.48974(13) 0.7677(2) 0.1638(2) 0.0232(8) Uani 1 d 1 . U .
N1 N 0.49632(13) 0.5415(3) 0.3340(2) 0.0243(9) Uani 1 d 1 . . .
O8 O 0.28766(11) 0.5760(3) -0.0246(2) 0.0371(9) Uani 1 d 1 . U .
N3 N 0.32271(12) 0.6271(3) 0.0126(3) 0.0283(9) Uani 1 d 1 . . .
N2 N 0.51324(13) 0.9874(3) 0.1651(3) 0.0232(9) Uani 1 d 1 . . .
N4 N 0.43415(18) 0.7332(3) -0.0447(3) 0.0312(11) Uani 1 d 1 . . .
C12 C 0.32247(18) 0.9293(4) -0.0292(3) 0.0337(12) Uani 1 d 1 . U .
H12A H 0.2882 0.9459 -0.0311 0.040 Uiso 1 calc 1 R . .
H12B H 0.3215 0.8740 -0.0654 0.040 Uiso 1 calc 1 R . .
C18 C 0.60663(15) 0.9613(3) 0.3093(3) 0.0241(10) Uani 1 d 1 . U .
C7 C 0.40696(17) 0.5588(4) 0.3260(3) 0.0333(11) Uani 1 d 1 . U .
C9 C 0.45676(17) 0.5164(4) 0.3551(3) 0.0320(11) Uani 1 d 1 . U .
H9 H 0.4605 0.4658 0.3931 0.038 Uiso 1 calc 1 R . .
C8 C 0.39369(15) 0.6298(4) 0.2630(3) 0.0270(10) Uani 1 d 1 . U .
C14 C 0.31758(16) 1.0467(4) 0.1130(3) 0.0329(11) Uani 1 d 1 . U .
H14 H 0.2903 1.0520 0.0655 0.039 Uiso 1 calc 1 R . .
C3 C 0.34462(16) 0.6660(4) 0.2424(3) 0.0302(10) Uani 1 d 1 . U .
C17 C 0.59870(15) 1.0309(3) 0.2452(3) 0.0249(10) Uani 1 d 1 . U .
C13 C 0.35224(16) 0.9729(3) 0.1196(3) 0.0262(9) Uani 1 d 1 . U .
C19 C 0.55420(16) 1.0345(3) 0.1738(3) 0.0264(10) Uani 1 d 1 . U .
H19 H 0.5555 1.0750 0.1298 0.032 Uiso 1 calc 1 R . .
O11 O 0.44587(18) 0.7247(3) -0.1094(3) 0.0491(11) Uani 1 d 1 . U .
C10 C 0.54065(16) 0.4799(3) 0.3683(3) 0.0320(11) Uani 1 d 1 . U .
H10A H 0.5527 0.4563 0.3230 0.048 Uiso 1 calc 1 GR . .
H10B H 0.5316 0.4266 0.3978 0.048 Uiso 1 calc 1 GR . .
H10C H 0.5665 0.5169 0.4062 0.048 Uiso 1 calc 1 GR . .
C15 C 0.32419(16) 1.1128(4) 0.1788(3) 0.0312(11) Uani 1 d 1 . U .
H15 H 0.3009 1.1619 0.1758 0.037 Uiso 1 calc 1 R . .
C16 C 0.36584(16) 1.1050(3) 0.2491(3) 0.0287(11) Uani 1 d 1 . U .
H16 H 0.3702 1.1493 0.2926 0.034 Uiso 1 calc 1 R . .
C1 C 0.27550(18) 0.8473(4) 0.2211(4) 0.0393(11) Uani 1 d 1 . U .
H1A H 0.2413 0.8691 0.2029 0.059 Uiso 1 calc 1 GR . .
H1B H 0.2977 0.9015 0.2269 0.059 Uiso 1 calc 1 GR . .
H1C H 0.2814 0.8152 0.2743 0.059 Uiso 1 calc 1 GR . .
C11 C 0.3466(2) 1.0135(4) -0.0615(4) 0.0394(12) Uani 1 d 1 . U .
H11A H 0.3301 1.0233 -0.1201 0.059 Uiso 1 calc 1 GR . .
H11B H 0.3815 0.9998 -0.0543 0.059 Uiso 1 calc 1 GR . .
H11C H 0.3435 1.0705 -0.0306 0.059 Uiso 1 calc 1 GR . .
C5 C 0.32250(19) 0.5597(4) 0.3400(4) 0.0467(14) Uani 1 d 1 . U .
H5 H 0.2989 0.5359 0.3651 0.056 Uiso 1 calc 1 R . .
C20 C 0.47258(17) 1.0108(4) 0.0888(3) 0.0301(10) Uani 1 d 1 . U .
H20A H 0.4595 0.9523 0.0599 0.045 Uiso 1 calc 1 GR . .
H20B H 0.4856 1.0508 0.0525 0.045 Uiso 1 calc 1 GR . .
H20C H 0.4463 1.0444 0.1043 0.045 Uiso 1 calc 1 GR . .
C21 C 0.5261(3) 0.7720(5) 0.1133(5) 0.0562(18) Uani 1 d 1 . U .
H21A H 0.5267 0.7111 0.0861 0.084 Uiso 1 calc 1 GR . .
H21B H 0.5589 0.7861 0.1494 0.084 Uiso 1 calc 1 GR . .
H21C H 0.5162 0.8217 0.0716 0.084 Uiso 1 calc 1 GR . .
C6 C 0.37102(19) 0.5253(4) 0.3641(4) 0.0439(13) Uani 1 d 1 . U .
H6 H 0.3800 0.4790 0.4063 0.053 Uiso 1 calc 1 R . .
C2 C 0.28524(17) 0.7776(4) 0.1564(4) 0.0314(11) Uani 1 d 1 . U .
H2A H 0.2612 0.7252 0.1481 0.038 Uiso 1 calc 1 R . .
H2B H 0.2799 0.8109 0.1032 0.038 Uiso 1 calc 1 R . .
C4 C 0.30907(17) 0.6300(4) 0.2784(4) 0.0392(12) Uani 1 d 1 . U .
H4 H 0.2763 0.6529 0.2614 0.047 Uiso 1 calc 1 R . .
O3 O 0.35039(11) 0.9042(2) 0.0575(2) 0.0258(8) Uani 1 d 1 . U .
O13 O 0.2119(5) 0.8586(13) 0.3994(12) 0.083(5) Uani 0.33 d 1 . U .
O14 O 0.1718(8) 0.8915(17) 0.3332(15) 0.100(6) Uani 0.33 d 1 . U .
O12 O 0.2481(4) 0.8334(9) 0.4248(8) 0.045(3) Uani 0.33 d 1 . U .

loop_
_atom_site_aniso_label
_atom_site_aniso_U_11
_atom_site_aniso_U_22
_atom_site_aniso_U_33
_atom_site_aniso_U_23
_atom_site_aniso_U_13
_atom_site_aniso_U_12
Dy1 0.01872(15) 0.01800(15) 0.0221(2) 0.00037(6) 0.00287(12) 0.00168(6)
Ni2 0.0201(3) 0.0155(4) 0.0224(4) 0.000 0.0061(3) 0.000
Ni1 0.0169(3) 0.0147(4) 0.0251(4) 0.000 0.0027(3) 0.000
O4 0.0203(12) 0.0183(15) 0.0287(17) -0.0012(12) 0.0074(11) -0.0021(11)
O1 0.0172(16) 0.0279(17) 0.036(2) 0.0040(13) 0.0077(14) 0.0039(11)
O9 0.0370(15) 0.0202(16) 0.0296(18) -0.0008(13) 0.0101(13) 0.0054(13)
O2 0.0158(12) 0.0214(15) 0.0276(17) -0.0026(12) 0.0018(11) -0.0008(11)
O7 0.0221(13) 0.0328(18) 0.0285(19) 0.0005(14) -0.0002(12) 0.0016(13)
O6 0.0295(15) 0.0258(17) 0.0315(19) -0.0013(15) 0.0028(13) 0.0023(14)
O10 0.0315(14) 0.0189(16) 0.0312(19) -0.0014(13) 0.0082(12) 0.0030(12)
O5 0.0253(16) 0.0170(14) 0.027(2) -0.0011(12) 0.0069(13) 0.0012(12)
N1 0.0252(16) 0.0163(17) 0.027(2) 0.0000(15) 0.0006(14) -0.0010(14)
O8 0.0246(14) 0.0386(19) 0.041(2) -0.0124(16) -0.0020(13) -0.0014(14)
N3 0.0203(16) 0.033(2) 0.029(2) -0.0069(17) 0.0030(14) 0.0020(16)
N2 0.0251(16) 0.0198(18) 0.026(2) 0.0010(15) 0.0098(13) 0.0032(14)
N4 0.041(2) 0.024(2) 0.032(3) 0.0005(17) 0.0158(19) 0.0043(17)
C12 0.035(2) 0.038(3) 0.024(2) 0.001(2) 0.0012(17) 0.015(2)
C18 0.0249(17) 0.018(2) 0.033(2) -0.0031(17) 0.0133(16) -0.0045(16)
C7 0.0315(19) 0.028(2) 0.041(2) 0.0118(19) 0.0100(17) -0.0014(18)
C9 0.033(2) 0.022(2) 0.039(3) 0.0100(19) 0.0074(18) 0.0014(18)
C8 0.0252(17) 0.027(2) 0.030(2) 0.0024(18) 0.0090(15) -0.0040(17)
C14 0.0286(18) 0.033(2) 0.039(2) 0.0067(19) 0.0119(16) 0.0083(18)
C3 0.0308(19) 0.028(2) 0.033(2) 0.0085(18) 0.0103(16) 0.0018(18)
C17 0.0282(18) 0.022(2) 0.027(2) 0.0017(17) 0.0120(15) -0.0033(16)
C13 0.0286(17) 0.0209(19) 0.031(2) 0.0050(16) 0.0111(15) 0.0032(16)
C19 0.0323(19) 0.017(2) 0.032(2) 0.0025(17) 0.0123(16) -0.0012(17)
O11 0.083(3) 0.0329(19) 0.042(2) 0.0027(18) 0.0350(19) 0.010(2)
C10 0.0277(19) 0.021(2) 0.043(3) 0.0033(19) 0.0031(18) -0.0008(17)
C15 0.0281(19) 0.029(2) 0.039(3) 0.003(2) 0.0141(17) 0.0082(18)
C16 0.0321(19) 0.023(2) 0.035(3) 0.0008(18) 0.0156(17) 0.0048(17)
C1 0.0381(19) 0.042(2) 0.042(2) 0.0044(19) 0.0175(17) 0.0077(19)
C11 0.050(2) 0.035(2) 0.034(2) 0.0065(19) 0.0127(18) 0.013(2)
C5 0.037(2) 0.046(3) 0.061(3) 0.022(2) 0.021(2) 0.000(2)
C20 0.0375(18) 0.025(2) 0.030(2) 0.0062(17) 0.0124(16) -0.0010(17)
C21 0.058(4) 0.045(3) 0.063(4) 0.000(3) 0.014(3) -0.002(3)
C6 0.040(2) 0.041(3) 0.054(3) 0.025(2) 0.020(2) 0.001(2)
C2 0.0173(19) 0.040(2) 0.035(3) 0.006(2) 0.0044(17) 0.005(2)
C4 0.0274(19) 0.043(3) 0.050(3) 0.013(2) 0.0163(18) 0.0019(19)
O3 0.0279(14) 0.0268(17) 0.0222(18) -0.0005(13) 0.0059(12) 0.0064(13)
O13 0.062(7) 0.075(9) 0.119(10) -0.050(8) 0.036(7) -0.028(7)
O14 0.105(8) 0.094(8) 0.105(8) -0.007(7) 0.035(6) 0.005(7)
O12 0.033(4) 0.052(6) 0.047(5) -0.015(5) 0.007(4) -0.012(4)

loop_
_atom_type_symbol
_atom_type_description
_atom_type_scat_dispersion_real
_atom_type_scat_dispersion_imag
_atom_type_scat_source
C C 0.0033 0.0016 'International Tables Vol C Tables 4.2.6.8 and 6.1.1.4'
H H 0.0000 0.0000 'International Tables Vol C Tables 4.2.6.8 and 6.1.1.4'
Dy Dy -0.1892 4.4098 'International Tables Vol C Tables 4.2.6.8 and 6.1.1.4'
N N 0.0061 0.0033 'International Tables Vol C Tables 4.2.6.8 and 6.1.1.4'
Ni Ni 0.3393 1.1124 'International Tables Vol C Tables 4.2.6.8 and 6.1.1.4'
O O 0.0106 0.0060 'International Tables Vol C Tables 4.2.6.8 and 6.1.1.4'

loop_
_geom_angle_atom_site_label_1
_geom_angle_atom_site_label_2
_geom_angle_atom_site_label_3
_geom_angle
_geom_angle_site_symmetry_1
_geom_angle_site_symmetry_3
O4 Dy1 Ni1 83.12(7) 2_655 .
O4 Dy1 O1 81.80(11) 2_655 .
O4 Dy1 O9 102.30(11) 2_655 .
O4 Dy1 O7 147.86(11) 2_655 .
O4 Dy1 O6 133.41(11) 2_655 .
O4 Dy1 O10 140.56(10) 2_655 .
O4 Dy1 O5 68.65(11) 2_655 .
O4 Dy1 N3 147.03(10) 2_655 .
O4 Dy1 N4 123.63(12) 2_655 .
O4 Dy1 O3 65.38(10) 2_655 .
O1 Dy1 Ni1 99.28(8) . .
O1 Dy1 O7 68.03(11) . .
O1 Dy1 N3 69.30(12) . .
O1 Dy1 N4 149.35(13) . .
O9 Dy1 Ni1 115.58(7) . .
O9 Dy1 O1 145.13(11) . .
O9 Dy1 O7 108.73(11) . .
O9 Dy1 O6 75.96(11) . .
O9 Dy1 O10 52.11(11) . .
O9 Dy1 N3 93.23(11) . .
O9 Dy1 N4 26.19(11) . .
O9 Dy1 O3 72.10(11) . .
O2 Dy1 Ni1 34.71(7) 2_655 .
O2 Dy1 O4 86.58(11) 2_655 2_655
O2 Dy1 O1 65.55(11) 2_655 .
O2 Dy1 O9 148.49(10) 2_655 .
O2 Dy1 O7 71.36(11) 2_655 .
O2 Dy1 O6 119.40(11) 2_655 .
O2 Dy1 O10 102.67(11) 2_655 .
O2 Dy1 O5 71.39(11) 2_655 .
O2 Dy1 N3 95.22(11) 2_655 .
O2 Dy1 N4 126.69(12) 2_655 .
O2 Dy1 O3 137.44(11) 2_655 .
O7 Dy1 Ni1 90.82(7) . .
O7 Dy1 N3 25.56(11) . .
O7 Dy1 N4 88.50(12) . .
O6 Dy1 Ni1 140.55(8) . .
O6 Dy1 O1 76.51(12) . .
O6 Dy1 O7 50.79(11) . .
O6 Dy1 O10 74.89(11) . .
O6 Dy1 N3 25.28(12) . .
O6 Dy1 N4 73.31(13) . .
O6 Dy1 O3 70.17(11) . .
O10 Dy1 Ni1 83.63(7) . .
O10 Dy1 O1 137.08(11) . .
O10 Dy1 O7 69.12(11) . .
O10 Dy1 N3 71.14(11) . .
O10 Dy1 N4 25.92(11) . .
O10 Dy1 O3 119.44(11) . .
O5 Dy1 Ni1 38.24(8) . .
O5 Dy1 O1 128.58(13) . .
O5 Dy1 O9 83.68(12) . .
O5 Dy1 O7 122.31(10) . .
O5 Dy1 O6 152.53(12) . .
O5 Dy1 O10 78.08(11) . .
O5 Dy1 N3 142.80(11) . .
O5 Dy1 N4 80.26(13) . .
O5 Dy1 O3 120.79(11) . .
N3 Dy1 Ni1 116.15(8) . .
N4 Dy1 Ni1 100.53(9) . .
N4 Dy1 N3 81.01(12) . .
O3 Dy1 Ni1 148.45(7) . .
O3 Dy1 O1 78.70(11) . .
O3 Dy1 O7 116.55(11) . .
O3 Dy1 N3 92.86(11) . .
O3 Dy1 N4 95.83(12) . .
O4 Ni2 O4 179.35(17) . 2_655
O4 Ni2 O5 77.01(12) 2_655 .
O4 Ni2 O5 103.50(13) . .
O4 Ni2 O5 103.50(13) 2_655 2_655
O4 Ni2 O5 77.01(12) . 2_655
O4 Ni2 N2 86.95(13) 2_655 2_655
O4 Ni2 N2 92.61(13) 2_655 .
O4 Ni2 N2 86.95(13) . .
O4 Ni2 N2 92.61(13) . 2_655
O5 Ni2 O5 80.47(19) . 2_655
N2 Ni2 O5 161.60(14) . 2_655
N2 Ni2 O5 161.60(14) 2_655 .
N2 Ni2 O5 94.81(14) 2_655 2_655
N2 Ni2 O5 94.81(14) . .
N2 Ni2 N2 94.9(2) . 2_655
Dy1 Ni1 Dy1 128.79(3) 2_655 .
O2 Ni1 Dy1 133.58(9) 2_655 2_655
O2 Ni1 Dy1 39.65(9) 2_655 .
O2 Ni1 Dy1 133.58(9) . .
O2 Ni1 Dy1 39.65(9) . 2_655
O2 Ni1 O2 169.30(18) . 2_655
O2 Ni1 O5 80.83(13) 2_655 .
O2 Ni1 O5 80.83(13) . 2_655
O2 Ni1 O5 90.96(13) . .
O2 Ni1 O5 90.96(13) 2_655 2_655
O2 Ni1 N1 99.06(13) 2_655 2_655
O2 Ni1 N1 88.76(13) . 2_655
O2 Ni1 N1 99.06(13) . .
O2 Ni1 N1 88.76(13) 2_655 .
O5 Ni1 Dy1 94.06(9) 2_655 .
O5 Ni1 Dy1 43.04(9) . .
O5 Ni1 Dy1 43.04(9) 2_655 2_655
O5 Ni1 Dy1 94.06(9) . 2_655
O5 Ni1 O5 80.41(19) 2_655 .
N1 Ni1 Dy1 91.32(10) . 2_655
N1 Ni1 Dy1 127.29(10) 2_655 2_655
N1 Ni1 Dy1 127.29(10) . .
N1 Ni1 Dy1 91.32(10) 2_655 .
N1 Ni1 O5 97.41(14) . 2_655
N1 Ni1 O5 169.31(14) . .
N1 Ni1 O5 169.31(14) 2_655 2_655
N1 Ni1 O5 97.41(14) 2_655 .
N1 Ni1 N1 86.6(2) 2_655 .
Ni2 O4 Dy1 109.28(13) . 2_655
C18 O4 Dy1 123.2(2) . 2_655
C18 O4 Ni2 125.2(3) . .
C3 O1 Dy1 115.2(3) . .
C3 O1 C2 115.9(4) . .
C2 O1 Dy1 127.4(3) . .
N4 O9 Dy1 96.3(3) . .
Ni1 O2 Dy1 105.64(13) . 2_655
C8 O2 Dy1 125.0(2) 2_655 2_655
C8 O2 Ni1 129.4(3) 2_655 .
N3 O7 Dy1 94.9(3) . .
N3 O6 Dy1 97.8(2) . .
N4 O10 Dy1 95.3(3) . .
Ni2 O5 Dy1 104.70(14) . .
Ni2 O5 Ni1 99.56(15) . .
Ni1 O5 Dy1 98.72(13) . .
C21 O5 Dy1 124.0(4) . .
C21 O5 Ni2 111.3(3) . .
C21 O5 Ni1 115.2(3) . .
C9 N1 Ni1 125.7(3) . .
C9 N1 C10 114.9(4) . .
C10 N1 Ni1 119.2(3) . .
O7 N3 Dy1 59.6(2) . .
O6 N3 Dy1 56.9(2) . .
O6 N3 O7 116.3(4) . .
O8 N3 Dy1 176.5(3) . .
O8 N3 O7 121.8(4) . .
O8 N3 O6 121.9(4) . .
C19 N2 Ni2 125.7(3) . .
C19 N2 C20 115.1(4) . .
C20 N2 Ni2 119.1(3) . .
O9 N4 Dy1 57.5(3) . .
O10 N4 Dy1 58.8(3) . .
O10 N4 O9 116.2(5) . .
O11 N4 Dy1 177.8(4) . .
O11 N4 O9 121.4(5) . .
O11 N4 O10 122.4(4) . .
O3 C12 C11 111.3(4) . .
O4 C18 C17 123.1(4) . .
O4 C18 C13 118.5(4) . 2_655
C13 C18 C17 118.4(4) 2_655 .
C8 C7 C9 123.8(4) . .
C6 C7 C9 116.5(5) . .
C6 C7 C8 119.7(4) . .
N1 C9 C7 127.1(5) . .
O2 C8 C7 123.6(4) 2_655 .
O2 C8 C3 118.5(4) 2_655 .
C3 C8 C7 117.8(4) . .
C13 C14 C15 119.1(4) . .
O1 C3 C8 113.4(4) . .
C4 C3 O1 124.7(4) . .
C4 C3 C8 121.9(5) . .
C18 C17 C19 123.8(4) . .
C18 C17 C16 119.4(4) . 2_655
C16 C17 C19 116.7(4) 2_655 .
C14 C13 C18 122.2(4) . 2_655
C14 C13 O3 124.4(4) . .
O3 C13 C18 113.3(4) . 2_655
N2 C19 C17 126.8(4) . .
C14 C15 C16 119.8(4) . .
C15 C16 C17 120.9(4) . 2_655
C6 C5 C4 119.8(5) . .
C5 C6 C7 121.0(5) . .
O1 C2 C1 113.0(4) . .
C3 C4 C5 119.7(4) . .
C12 O3 Dy1 127.3(3) . .
C13 O3 Dy1 115.1(2) . .
C13 O3 C12 117.4(4) . .
O12 O13 O14 153(2) . .

loop_
_geom_bond_atom_site_label_1
_geom_bond_atom_site_label_2
_geom_bond_distance
_geom_bond_site_symmetry_2
Dy1 Ni1 3.4028(11) .
Dy1 O4 2.283(3) 2_655
Dy1 O1 2.518(4) .
Dy1 O9 2.450(4) .
Dy1 O2 2.255(3) 2_655
Dy1 O7 2.537(3) .
Dy1 O6 2.479(3) .
Dy1 O10 2.480(3) .
Dy1 O5 2.349(3) .
Dy1 N3 2.931(4) .
Dy1 N4 2.889(5) .
Dy1 O3 2.508(3) .
Ni2 O4 2.066(3) .
Ni2 O4 2.066(3) 2_655
Ni2 O5 2.130(3) 2_655
Ni2 O5 2.130(3) .
Ni2 N2 2.105(4) .
Ni2 N2 2.105(4) 2_655
Ni1 Dy1 3.4028(11) 2_655
Ni1 O2 2.012(3) 2_655
Ni1 O2 2.012(3) .
Ni1 O5 2.131(3) .
Ni1 O5 2.131(3) 2_655
Ni1 N1 2.077(4) 2_655
Ni1 N1 2.077(4) .
O4 Dy1 2.283(3) 2_655
O4 C18 1.335(5) .
O1 C3 1.397(6) .
O1 C2 1.451(6) .
O9 N4 1.283(5) .
O2 Dy1 2.255(3) 2_655
O2 C8 1.327(6) 2_655
O7 N3 1.269(5) .
O6 N3 1.263(6) .
O10 N4 1.268(6) .
O5 C21 1.482(9) .
N1 C9 1.290(6) .
N1 C10 1.475(6) .
O8 N3 1.222(5) .
N2 C19 1.284(6) .
N2 C20 1.477(6) .
N4 O11 1.209(7) .
C12 C11 1.516(8) .
C12 O3 1.471(6) .
C18 C17 1.407(6) .
C18 C13 1.402(6) 2_655
C7 C9 1.455(6) .
C7 C8 1.407(7) .
C7 C6 1.401(7) .
C8 O2 1.327(6) 2_655
C8 C3 1.401(6) .
C14 C13 1.389(6) .
C14 C15 1.397(7) .
C3 C4 1.382(7) .
C17 C19 1.453(6) .
C17 C16 1.408(6) 2_655
C13 C18 1.402(6) 2_655
C13 O3 1.393(6) .
C15 C16 1.397(7) .
C16 C17 1.408(6) 2_655
C1 C2 1.524(8) .
C5 C6 1.379(7) .
C5 C4 1.385(8) .
O13 O14 1.40(3) .
O13 O12 1.036(18) .
